data_7206334
loop_
_publ_author_name
'Zeng, Rong-Rong'
'Zhai, Quan-Guo'
'Li, Shu-Ni'
'Jiang, Yu-Cheng'
'Hu, Man-Cheng'

_publ_section_title
;
 An unusual (3,6)-connected microporous metal--organic framework based
 on tetrahedral Zn4 clusters with selective adsorption of CO2
;
_journal_issue 15
_journal_name_full CrystEngComm
_journal_page_first 4823
_journal_paper_doi 10.1039/c1ce05429e
_journal_volume 13
_journal_year 2011
_chemical_formula_moiety 'C48 H60 N12 O35 Zn11'
_chemical_formula_sum 'C48 H60 N12 O35 Zn11'
_chemical_formula_weight 2084.15
_chemical_name_systematic
;
?
;
_space_group_IT_number 165
_symmetry_cell_setting trigonal
_symmetry_space_group_name_Hall '-P 3 2"c'
_symmetry_space_group_name_H-M 'P -3 c 1'
_atom_sites_solution_hydrogens geom
_atom_sites_solution_primary direct
_atom_sites_solution_secondary difmap
_audit_creation_method SHELXL-97
_cell_angle_alpha 90.00
_cell_angle_beta 90.00
_cell_angle_gamma 120.00
_cell_formula_units_Z 2
_cell_length_a 14.3470(18)
_cell_length_b 14.3470(18)
_cell_length_c 20.408(2)
_cell_measurement_reflns_used 2107
_cell_measurement_temperature 298(2)
_cell_measurement_theta_max 23.454
_cell_measurement_theta_min 2.583
_cell_volume 3637.9(7)
_computing_cell_refinement 'Bruker SMART'
_computing_data_collection 'Bruker SMART'
_computing_data_reduction 'Bruker SHELXTL'
_computing_molecular_graphics 'Bruker SHELXTL'
_computing_publication_material 'Bruker SHELXTL'
_computing_structure_refinement 'SHELXL-97 (Sheldrick, 1997)'
_computing_structure_solution 'SHELXS-97 (Sheldrick, 1990)'
_diffrn_ambient_temperature 298(2)
_diffrn_measured_fraction_theta_full 1.000
_diffrn_measured_fraction_theta_max 1.000
_diffrn_measurement_device_type 'CCD area detector'
_diffrn_measurement_method 'phi and omega scans'
_diffrn_radiation_monochromator graphite
_diffrn_radiation_source 'fine-focus sealed tube'
_diffrn_radiation_type MoK\a
_diffrn_radiation_wavelength 0.71073
_diffrn_reflns_av_R_equivalents 0.1731
_diffrn_reflns_av_sigmaI/netI 0.0961
_diffrn_reflns_limit_h_max 17
_diffrn_reflns_limit_h_min -13
_diffrn_reflns_limit_k_max 10
_diffrn_reflns_limit_k_min -16
_diffrn_reflns_limit_l_max 24
_diffrn_reflns_limit_l_min -24
_diffrn_reflns_number 14004
_diffrn_reflns_theta_full 25.02
_diffrn_reflns_theta_max 25.02
_diffrn_reflns_theta_min 1.64
_exptl_absorpt_coefficient_mu 3.652
_exptl_absorpt_correction_T_max 0.6104
_exptl_absorpt_correction_T_min 0.4872
_exptl_absorpt_correction_type multi-scan
_exptl_absorpt_process_details sadabs
_exptl_crystal_colour light-yellow
_exptl_crystal_density_diffrn 1.903
_exptl_crystal_density_method 'not measured'
_exptl_crystal_description polyhedron
_exptl_crystal_F_000 2084
_exptl_crystal_size_max 0.23
_exptl_crystal_size_mid 0.19
_exptl_crystal_size_min 0.15
_refine_diff_density_max 1.714
_refine_diff_density_min -0.749
_refine_diff_density_rms 0.202
_refine_ls_extinction_method none
_refine_ls_goodness_of_fit_ref 1.048
_refine_ls_hydrogen_treatment constr
_refine_ls_matrix_type full
_refine_ls_number_parameters 186
_refine_ls_number_reflns 2152
_refine_ls_number_restraints 0
_refine_ls_restrained_S_all 1.048
_refine_ls_R_factor_all 0.1019
_refine_ls_R_factor_gt 0.0662
_refine_ls_shift/su_max 0.001
_refine_ls_shift/su_mean 0.000
_refine_ls_structure_factor_coef Fsqd
_refine_ls_weighting_details 'calc w=1/[\s^2^(Fo^2^)+(0.1035P)^2^+5.8697P] where P=(Fo^2^+2Fc^2^)/3'
_refine_ls_weighting_scheme calc
_refine_ls_wR_factor_gt 0.1703
_refine_ls_wR_factor_ref 0.1920
_reflns_number_gt 1408
_reflns_number_total 2152
_reflns_threshold_expression >2sigma(I)
_cod_data_source_file c1ce05429e.txt
_cod_data_source_block zqg01
_cod_depositor_comments
;
The following automatic conversions were performed:

'_symmetry_cell_setting' value 'Trigonal' changed to 'trigonal'
according to /home/saulius/struct/CIF-dictionaries/cif_core.dic
dictionary named 'cif_core.dic' version 2.4.1 from 2010-06-29.

Automatic conversion script
Id: cif_fix_values 1715 2011-07-08 13:25:40Z adriana 
;
_cod_original_sg_symbol_H-M P-3c1
_cod_database_code 7206334

loop_
_symmetry_equiv_pos_as_xyz
'x, y, z'
'-y, x-y, z'
'-x+y, -x, z'
'y, x, -z+1/2'
'x-y, -y, -z+1/2'
'-x, -x+y, -z+1/2'
'-x, -y, -z'
'y, -x+y, -z'
'x-y, x, -z'
'-y, -x, z-1/2'
'-x+y, y, z-1/2'
'x, x-y, z-1/2'

loop_
_atom_site_label
_atom_site_type_symbol
_atom_site_fract_x
_atom_site_fract_y
_atom_site_fract_z
_atom_site_U_iso_or_equiv
_atom_site_adp_type
_atom_site_occupancy
_atom_site_symmetry_multiplicity
_atom_site_calc_flag
_atom_site_refinement_flags
_atom_site_disorder_assembly
_atom_site_disorder_group
Zn1 Zn 0.27918(8) 0.77367(8) 1.00580(5) 0.0224(4) Uani 1 1 d . . .
Zn2 Zn 0.0000 0.63749(12) 1.2500 0.0307(5) Uani 1 2 d S . .
Zn3 Zn 0.3333 0.6667 0.83588(9) 0.0264(5) Uani 1 3 d S . .
N1 N 0.1152(6) 0.6891(6) 1.0126(4) 0.0235(17) Uani 1 1 d . . .
N2 N 0.3544(6) 0.9352(6) 0.9922(4) 0.0244(17) Uani 1 1 d . . .
O1 O 0.3316(5) 0.7875(5) 0.9010(3) 0.0240(14) Uani 1 1 d . . .
O2 O 0.0972(5) 0.6238(7) 1.3167(3) 0.0397(19) Uani 1 1 d . . .
O3 O 0.2606(5) 0.7602(5) 1.1122(3) 0.0281(15) Uani 1 1 d . . .
O4 O 0.1344(5) 0.6748(6) 1.1900(3) 0.0392(19) Uani 1 1 d . . .
O5 O 0.3333 0.6667 1.0209(5) 0.023(2) Uani 1 3 d S . .
O6 O 0.013(3) 0.7980(19) 1.2397(17) 0.027(5) Uani 0.50 1 d P . .
H6A H -0.0372 0.7993 1.2616 0.041 Uiso 0.50 1 d PR . .
H6B H 0.0734 0.8455 1.2544 0.041 Uiso 0.50 1 d PR . .
O7 O 0.2208(6) 0.6831(6) 0.7746(3) 0.0401(18) Uani 1 1 d . . .
H7D H 0.1938 0.6314 0.7473 0.048 Uiso 1 1 d R . .
H7E H 0.2541 0.7415 0.7530 0.048 Uiso 1 1 d R . .
C1 C 0.1175(7) 0.6390(8) 1.3769(4) 0.025(2) Uani 1 1 d . . .
C2 C 0.1606(7) 0.6974(7) 1.1306(5) 0.025(2) Uani 1 1 d . . .
C3 C 0.0264(7) 0.6439(7) 0.9729(4) 0.023(2) Uani 1 1 d . A .
C4 C 0.3783(7) 0.9663(7) 0.9268(4) 0.0202(19) Uani 1 1 d . . .
C5 C 0.0797(8) 0.6578(7) 1.0767(4) 0.024(2) Uani 1 1 d . . .
C6 C 0.0300(8) 0.6669(9) 0.9008(5) 0.035(2) Uani 1 1 d . . .
H6D H -0.0172 0.6005 0.8779 0.042 Uiso 0.65(4) 1 calc PR A 1
H6E H 0.1026 0.6931 0.8849 0.042 Uiso 0.65(4) 1 calc PR A 1
H6'A H -0.0399 0.6187 0.8819 0.042 Uiso 0.35(4) 1 d PR A 2
H6'B H 0.0820 0.6521 0.8800 0.042 Uiso 0.35(4) 1 d PR A 2
C7 C -0.005(2) 0.752(2) 0.8848(11) 0.044(6) Uani 0.65(4) 1 d P A 1
H7A H -0.0016 0.7622 0.8377 0.052 Uiso 0.65(4) 1 calc PR A 1
H7B H -0.0788 0.7233 0.8984 0.052 Uiso 0.65(4) 1 calc PR A 1
C8 C 0.065(2) 0.8623(19) 0.9179(12) 0.064(9) Uani 0.65(4) 1 d P A 1
H8A H 0.0695 0.8523 0.9641 0.096 Uiso 0.65(4) 1 calc PR A 1
H8B H 0.0336 0.9066 0.9108 0.096 Uiso 0.65(4) 1 calc PR A 1
H8C H 0.1364 0.8967 0.8994 0.096 Uiso 0.65(4) 1 calc PR A 1
C7' C 0.061(4) 0.785(3) 0.8855(19) 0.042(11) Uani 0.35(4) 1 d P A 2
H7'1 H 0.0585 0.7943 0.8387 0.051 Uiso 0.35(4) 1 calc PR A 2
H7'2 H 0.1343 0.8334 0.9004 0.051 Uiso 0.35(4) 1 calc PR A 2
C8' C -0.022(4) 0.813(4) 0.923(2) 0.064(16) Uani 0.35(4) 1 d P A 2
H8'1 H -0.0892 0.7793 0.8998 0.096 Uiso 0.35(4) 1 calc PR A 2
H8'2 H 0.0076 0.8892 0.9235 0.096 Uiso 0.35(4) 1 calc PR A 2
H8'3 H -0.0326 0.7858 0.9668 0.096 Uiso 0.35(4) 1 calc PR A 2

loop_
_atom_site_aniso_label
_atom_site_aniso_U_11
_atom_site_aniso_U_22
_atom_site_aniso_U_33
_atom_site_aniso_U_23
_atom_site_aniso_U_13
_atom_site_aniso_U_12
Zn1 0.0176(6) 0.0184(6) 0.0306(6) 0.0042(4) 0.0031(4) 0.0085(5)
Zn2 0.0227(9) 0.0366(8) 0.0283(9) -0.0005(3) -0.0009(7) 0.0113(4)
Zn3 0.0256(7) 0.0256(7) 0.0281(11) 0.000 0.000 0.0128(3)
N1 0.022(4) 0.026(4) 0.027(4) 0.007(3) 0.002(3) 0.016(4)
N2 0.024(4) 0.022(4) 0.023(4) -0.004(3) 0.000(3) 0.009(4)
O1 0.033(4) 0.018(3) 0.025(3) 0.001(3) 0.002(3) 0.015(3)
O2 0.024(4) 0.067(5) 0.028(4) 0.003(4) 0.003(3) 0.024(4)
O3 0.021(4) 0.035(4) 0.023(3) -0.002(3) 0.004(3) 0.011(3)
O4 0.021(4) 0.059(5) 0.023(4) 0.004(3) 0.000(3) 0.009(4)
O5 0.020(4) 0.020(4) 0.029(6) 0.000 0.000 0.0102(18)
O6 0.037(18) 0.016(7) 0.03(2) 0.018(8) 0.020(11) 0.018(9)
O7 0.040(4) 0.037(4) 0.038(4) 0.009(3) -0.002(3) 0.015(4)
C1 0.026(5) 0.036(6) 0.016(5) 0.003(4) 0.000(4) 0.018(5)
C2 0.021(5) 0.025(5) 0.030(5) -0.002(4) 0.001(4) 0.013(4)
C3 0.024(5) 0.019(5) 0.029(5) 0.001(4) 0.001(4) 0.013(4)
C4 0.018(5) 0.017(5) 0.024(5) -0.002(4) -0.004(4) 0.008(4)
C5 0.029(5) 0.023(5) 0.022(5) 0.001(4) 0.001(4) 0.014(4)
C6 0.029(6) 0.043(6) 0.032(6) 0.010(5) 0.000(5) 0.017(5)
C7 0.042(15) 0.037(13) 0.045(12) 0.011(10) -0.010(11) 0.014(12)
C8 0.06(2) 0.043(15) 0.086(18) 0.020(12) -0.002(13) 0.022(14)
C7' 0.04(3) 0.04(2) 0.04(2) 0.008(17) 0.000(19) 0.01(2)
C8' 0.06(4) 0.04(3) 0.09(3) 0.02(2) 0.00(2) 0.02(3)

loop_
_atom_type_symbol
_atom_type_description
_atom_type_scat_dispersion_real
_atom_type_scat_dispersion_imag
_atom_type_scat_source
C C 0.0033 0.0016 'International Tables Vol C Tables 4.2.6.8 and 6.1.1.4'
H H 0.0000 0.0000 'International Tables Vol C Tables 4.2.6.8 and 6.1.1.4'
O O 0.0106 0.0060 'International Tables Vol C Tables 4.2.6.8 and 6.1.1.4'
N N 0.0061 0.0033 'International Tables Vol C Tables 4.2.6.8 and 6.1.1.4'
Zn Zn 0.2839 1.4301 'International Tables Vol C Tables 4.2.6.8 and 6.1.1.4'

loop_
_geom_angle_atom_site_label_1
_geom_angle_atom_site_label_2
_geom_angle_atom_site_label_3
_geom_angle
_geom_angle_site_symmetry_1
_geom_angle_site_symmetry_3
_geom_angle_publ_flag
N2 Zn1 N1 119.0(3) . . ?
N2 Zn1 O5 133.5(2) . . ?
N1 Zn1 O5 107.4(2) . . ?
N2 Zn1 O3 102.1(3) . . ?
N1 Zn1 O3 80.1(3) . . ?
O5 Zn1 O3 81.9(3) . . ?
N2 Zn1 O1 78.7(3) . . ?
N1 Zn1 O1 110.6(3) . . ?
O5 Zn1 O1 88.5(3) . . ?
O3 Zn1 O1 167.5(2) . . ?
O2 Zn2 O2 127.7(5) 6_557 . ?
O2 Zn2 O4 89.6(3) 6_557 . ?
O2 Zn2 O4 80.1(3) . . ?
O2 Zn2 O4 80.1(3) 6_557 6_557 ?
O2 Zn2 O4 89.6(3) . 6_557 ?
O4 Zn2 O4 156.6(5) . 6_557 ?
O2 Zn2 O6 114.6(13) 6_557 . ?
O2 Zn2 O6 117.3(14) . . ?
O4 Zn2 O6 95.3(6) . . ?
O4 Zn2 O6 108.1(6) 6_557 . ?
O2 Zn2 O6 117.3(13) 6_557 6_557 ?
O2 Zn2 O6 114.6(13) . 6_557 ?
O4 Zn2 O6 108.1(6) . 6_557 ?
O4 Zn2 O6 95.3(6) 6_557 6_557 ?
O6 Zn2 O6 13.5(9) . 6_557 ?
O7 Zn3 O7 89.4(3) . 3_565 ?
O7 Zn3 O7 89.4(3) . 2_665 ?
O7 Zn3 O7 89.4(3) 3_565 2_665 ?
O7 Zn3 O1 87.7(3) . . ?
O7 Zn3 O1 96.0(3) 3_565 . ?
O7 Zn3 O1 173.8(3) 2_665 . ?
O7 Zn3 O1 96.0(3) . 2_665 ?
O7 Zn3 O1 173.8(3) 3_565 2_665 ?
O7 Zn3 O1 87.7(3) 2_665 2_665 ?
O1 Zn3 O1 87.1(2) . 2_665 ?
O7 Zn3 O1 173.8(3) . 3_565 ?
O7 Zn3 O1 87.7(3) 3_565 3_565 ?
O7 Zn3 O1 96.0(2) 2_665 3_565 ?
O1 Zn3 O1 87.1(2) . 3_565 ?
O1 Zn3 O1 87.1(2) 2_665 3_565 ?
C3 N1 C5 107.4(8) . . ?
C3 N1 Zn1 139.9(6) . . ?
C5 N1 Zn1 112.4(6) . . ?
C3 N2 C4 106.6(7) 9_667 . ?
C3 N2 Zn1 139.3(6) 9_667 . ?
C4 N2 Zn1 113.8(6) . . ?
C1 O1 Zn3 118.1(5) 10_665 . ?
C1 O1 Zn1 111.8(5) 10_665 . ?
Zn3 O1 Zn1 130.0(3) . . ?
C1 O2 Zn2 138.7(6) . . ?
C2 O3 Zn1 112.8(6) . . ?
C2 O4 Zn2 137.5(6) . . ?
Zn1 O5 Zn1 117.81(14) . 2_665 ?
Zn1 O5 Zn1 117.81(14) . 3_565 ?
Zn1 O5 Zn1 117.81(14) 2_665 3_565 ?
O6 O6 Zn2 83.3(5) 6_557 . ?
O6 O6 H6A 31.2 6_557 . ?
Zn2 O6 H6A 109.8 . . ?
O6 O6 H6B 104.3 6_557 . ?
Zn2 O6 H6B 108.4 . . ?
H6A O6 H6B 109.5 . . ?
Zn3 O7 H7D 108.9 . . ?
Zn3 O7 H7E 109.1 . . ?
H7D O7 H7E 107.9 . . ?
O2 C1 O1 122.6(8) . 10_666 ?
O2 C1 C4 122.6(8) . 10_666 ?
O1 C1 C4 114.7(7) 10_666 10_666 ?
O4 C2 O3 122.3(9) . . ?
O4 C2 C5 122.4(9) . . ?
O3 C2 C5 115.4(8) . . ?
N2 C3 N1 111.2(8) 8_457 . ?
N2 C3 C6 125.1(8) 8_457 . ?
N1 C3 C6 123.6(8) . . ?
N2 C4 C5 108.2(7) . 9_667 ?
N2 C4 C1 118.5(8) . 10_665 ?
C5 C4 C1 133.1(8) 9_667 10_665 ?
N1 C5 C4 106.4(8) . 8_457 ?
N1 C5 C2 118.7(8) . . ?
C4 C5 C2 134.8(8) 8_457 . ?
C3 C6 C7' 113.4(17) . . ?
C3 C6 C7 112.8(11) . . ?
C7' C6 C7 30.5(15) . . ?
C3 C6 H6D 109.0 . . ?
C7' C6 H6D 130.9 . . ?
C7 C6 H6D 109.0 . . ?
C3 C6 H6E 109.0 . . ?
C7' C6 H6E 80.8 . . ?
C7 C6 H6E 109.0 . . ?
H6D C6 H6E 107.8 . . ?
C3 C6 H6'A 108.9 . . ?
C7' C6 H6'A 109.3 . . ?
C7 C6 H6'A 81.6 . . ?
H6D C6 H6'A 30.8 . . ?
H6E C6 H6'A 132.0 . . ?
C3 C6 H6'B 109.0 . . ?
C7' C6 H6'B 108.4 . . ?
C7 C6 H6'B 131.2 . . ?
H6D C6 H6'B 79.0 . . ?
H6E C6 H6'B 31.0 . . ?
H6'A C6 H6'B 107.6 . . ?
C8 C7 C6 114(2) . . ?
C8 C7 H7A 108.7 . . ?
C6 C7 H7A 108.7 . . ?
C8 C7 H7B 108.7 . . ?
C6 C7 H7B 108.7 . . ?
H7A C7 H7B 107.6 . . ?
C6 C7' C8' 109(4) . . ?
C6 C7' H7'1 109.9 . . ?
C8' C7' H7'1 109.9 . . ?
C6 C7' H7'2 109.9 . . ?
C8' C7' H7'2 109.9 . . ?
H7'1 C7' H7'2 108.3 . . ?
C7' C8' H8'1 109.5 . . ?
C7' C8' H8'2 109.5 . . ?
H8'1 C8' H8'2 109.5 . . ?
C7' C8' H8'3 109.5 . . ?
H8'1 C8' H8'3 109.5 . . ?
H8'2 C8' H8'3 109.5 . . ?

loop_
_geom_bond_atom_site_label_1
_geom_bond_atom_site_label_2
_geom_bond_distance
_geom_bond_site_symmetry_2
_geom_bond_publ_flag
Zn1 N2 2.027(8) . ?
Zn1 N1 2.043(8) . ?
Zn1 O5 2.0612(19) . ?
Zn1 O3 2.184(6) . ?
Zn1 O1 2.243(6) . ?
Zn2 O2 2.026(7) 6_557 ?
Zn2 O2 2.026(7) . ?
Zn2 O4 2.115(7) . ?
Zn2 O4 2.115(7) 6_557 ?
Zn2 O6 2.228(11) . ?
Zn2 O6 2.228(11) 6_557 ?
Zn3 O7 2.147(7) . ?
Zn3 O7 2.147(7) 3_565 ?
Zn3 O7 2.147(7) 2_665 ?
Zn3 O1 2.194(6) . ?
Zn3 O1 2.194(6) 2_665 ?
Zn3 O1 2.194(6) 3_565 ?
N1 C3 1.369(12) . ?
N1 C5 1.396(11) . ?
N2 C3 1.362(11) 9_667 ?
N2 C4 1.393(11) . ?
O1 C1 1.305(11) 10_665 ?
O2 C1 1.257(11) . ?
O3 C2 1.311(11) . ?
O4 C2 1.264(11) . ?
O5 Zn1 2.0612(19) 2_665 ?
O5 Zn1 2.0612(19) 3_565 ?
O6 O6 0.52(4) 6_557 ?
O6 H6A 0.8502 . ?
O6 H6B 0.8500 . ?
O7 H7D 0.8501 . ?
O7 H7E 0.8500 . ?
C1 O1 1.305(11) 10_666 ?
C1 C4 1.500(12) 10_666 ?
C2 C5 1.489(13) . ?
C3 N2 1.362(11) 8_457 ?
C3 C6 1.502(13) . ?
C4 C5 1.423(13) 9_667 ?
C4 C1 1.500(12) 10_665 ?
C5 C4 1.423(13) 8_457 ?
C6 C7' 1.55(4) . ?
C6 C7 1.56(2) . ?
C6 H6D 0.9700 . ?
C6 H6E 0.9700 . ?
C6 H6'A 0.9700 . ?
C6 H6'B 0.9700 . ?
C7 C8 1.55(4) . ?
C7 H7A 0.9700 . ?
C7 H7B 0.9700 . ?
C8 H8A 0.9600 . ?
C8 H8B 0.9600 . ?
C8 H8C 0.9600 . ?
C7' C8' 1.62(8) . ?
C7' H7'1 0.9700 . ?
C7' H7'2 0.9700 . ?
C8' H8'1 0.9600 . ?
C8' H8'2 0.9600 . ?
C8' H8'3 0.9600 . ?

loop_
_geom_torsion_atom_site_label_1
_geom_torsion_atom_site_label_2
_geom_torsion_atom_site_label_3
_geom_torsion_atom_site_label_4
_geom_torsion
_geom_torsion_site_symmetry_1
_geom_torsion_site_symmetry_2
_geom_torsion_site_symmetry_3
_geom_torsion_site_symmetry_4
_geom_torsion_publ_flag
N2 Zn1 N1 C3 82.6(10) . . . . ?
O5 Zn1 N1 C3 -100.8(10) . . . . ?
O3 Zn1 N1 C3 -179.0(10) . . . . ?
O1 Zn1 N1 C3 -5.7(10) . . . . ?
N2 Zn1 N1 C5 -105.2(6) . . . . ?
O5 Zn1 N1 C5 71.4(7) . . . . ?
O3 Zn1 N1 C5 -6.8(6) . . . . ?
O1 Zn1 N1 C5 166.5(5) . . . . ?
N1 Zn1 N2 C3 76.5(10) . . . 9_667 ?
O5 Zn1 N2 C3 -99.0(10) . . . 9_667 ?
O3 Zn1 N2 C3 -8.7(10) . . . 9_667 ?
O1 Zn1 N2 C3 -176.0(10) . . . 9_667 ?
N1 Zn1 N2 C4 -96.1(6) . . . . ?
O5 Zn1 N2 C4 88.4(7) . . . . ?
O3 Zn1 N2 C4 178.7(6) . . . . ?
O1 Zn1 N2 C4 11.4(6) . . . . ?
O7 Zn3 O1 C1 -59.5(7) . . . 10_665 ?
O7 Zn3 O1 C1 29.7(7) 3_565 . . 10_665 ?
O7 Zn3 O1 C1 -122(2) 2_665 . . 10_665 ?
O1 Zn3 O1 C1 -155.6(7) 2_665 . . 10_665 ?
O1 Zn3 O1 C1 117.1(8) 3_565 . . 10_665 ?
O7 Zn3 O1 Zn1 117.6(4) . . . . ?
O7 Zn3 O1 Zn1 -153.2(4) 3_565 . . . ?
O7 Zn3 O1 Zn1 55(2) 2_665 . . . ?
O1 Zn3 O1 Zn1 21.4(3) 2_665 . . . ?
O1 Zn3 O1 Zn1 -65.8(2) 3_565 . . . ?
N2 Zn1 O1 C1 -14.4(6) . . . 10_665 ?
N1 Zn1 O1 C1 102.6(6) . . . 10_665 ?
O5 Zn1 O1 C1 -149.4(6) . . . 10_665 ?
O3 Zn1 O1 C1 -109.4(12) . . . 10_665 ?
N2 Zn1 O1 Zn3 168.5(5) . . . . ?
N1 Zn1 O1 Zn3 -74.6(4) . . . . ?
O5 Zn1 O1 Zn3 33.4(4) . . . . ?
O3 Zn1 O1 Zn3 73.4(12) . . . . ?
O2 Zn2 O2 C1 -130.9(11) 6_557 . . . ?
O4 Zn2 O2 C1 147.3(11) . . . . ?
O4 Zn2 O2 C1 -53.8(10) 6_557 . . . ?
O6 Zn2 O2 C1 56.5(12) . . . . ?
O6 Zn2 O2 C1 41.8(12) 6_557 . . . ?
N2 Zn1 O3 C2 125.0(6) . . . . ?
N1 Zn1 O3 C2 7.3(6) . . . . ?
O5 Zn1 O3 C2 -102.1(6) . . . . ?
O1 Zn1 O3 C2 -142.5(10) . . . . ?
O2 Zn2 O4 C2 49.6(10) 6_557 . . . ?
O2 Zn2 O4 C2 178.1(10) . . . . ?
O4 Zn2 O4 C2 113.0(10) 6_557 . . . ?
O6 Zn2 O4 C2 -65.0(16) . . . . ?
O6 Zn2 O4 C2 -69.1(17) 6_557 . . . ?
N2 Zn1 O5 Zn1 -162.7(3) . . . 2_665 ?
N1 Zn1 O5 Zn1 21.3(6) . . . 2_665 ?
O3 Zn1 O5 Zn1 98.2(5) . . . 2_665 ?
O1 Zn1 O5 Zn1 -89.8(5) . . . 2_665 ?
N2 Zn1 O5 Zn1 -11.8(8) . . . 3_565 ?
N1 Zn1 O5 Zn1 172.3(4) . . . 3_565 ?
O3 Zn1 O5 Zn1 -110.8(5) . . . 3_565 ?
O1 Zn1 O5 Zn1 61.1(5) . . . 3_565 ?
O2 Zn2 O6 O6 105(11) 6_557 . . 6_557 ?
O2 Zn2 O6 O6 -81(11) . . . 6_557 ?
O4 Zn2 O6 O6 -163(11) . . . 6_557 ?
O4 Zn2 O6 O6 18(12) 6_557 . . 6_557 ?
Zn2 O2 C1 O1 -148.7(8) . . . 10_666 ?
Zn2 O2 C1 C4 33.2(15) . . . 10_666 ?
Zn2 O4 C2 O3 149.5(8) . . . . ?
Zn2 O4 C2 C5 -28.4(15) . . . . ?
Zn1 O3 C2 O4 176.0(7) . . . . ?
Zn1 O3 C2 C5 -6.0(10) . . . . ?
C5 N1 C3 N2 -2.7(10) . . . 8_457 ?
Zn1 N1 C3 N2 169.8(7) . . . 8_457 ?
C5 N1 C3 C6 174.2(8) . . . . ?
Zn1 N1 C3 C6 -13.4(15) . . . . ?
C3 N2 C4 C5 0.0(10) 9_667 . . 9_667 ?
Zn1 N2 C4 C5 175.0(6) . . . 9_667 ?
C3 N2 C4 C1 176.8(8) 9_667 . . 10_665 ?
Zn1 N2 C4 C1 -8.2(10) . . . 10_665 ?
C3 N1 C5 C4 2.5(9) . . . 8_457 ?
Zn1 N1 C5 C4 -172.2(6) . . . 8_457 ?
C3 N1 C5 C2 -179.1(8) . . . . ?
Zn1 N1 C5 C2 6.1(10) . . . . ?
O4 C2 C5 N1 178.2(8) . . . . ?
O3 C2 C5 N1 0.2(12) . . . . ?
O4 C2 C5 C4 -4.0(17) . . . 8_457 ?
O3 C2 C5 C4 177.9(9) . . . 8_457 ?
N2 C3 C6 C7' 110(2) 8_457 . . . ?
N1 C3 C6 C7' -66(3) . . . . ?
N2 C3 C6 C7 77.1(16) 8_457 . . . ?
N1 C3 C6 C7 -99.3(16) . . . . ?
C3 C6 C7 C8 59(3) . . . . ?
C7' C6 C7 C8 -38(3) . . . . ?
C3 C6 C7' C8' -56(4) . . . . ?
C7 C6 C7' C8' 39(3) . . . . ?
